data_4515815
loop_
_publ_author_name
'Li, Guo-Xing'
'Hu, Xiafei'
'He, Gang'
'Chen, Gong'

_publ_section_title
;
 Photoredox-Mediated Minisci-type Alkylation of N-Heteroarenes with
 Alkanes with High Methylene Selectivity
;
_journal_issue 12
_journal_name_full 'ACS Catalysis'
_journal_page_first 11847
_journal_paper_doi 10.1021/acscatal.8b04079
_journal_volume 8
_journal_year 2018
_chemical_formula_moiety 'C25 H23 N O4'
_chemical_formula_sum 'C25 H23 N O4'
_chemical_formula_weight 401.44
_space_group_crystal_system triclinic
_space_group_IT_number 2
_space_group_name_Hall '-P 1'
_space_group_name_H-M_alt 'P -1'
_atom_sites_solution_hydrogens geom
_atom_sites_solution_primary iterative
_atom_sites_solution_secondary difmap
_audit_creation_date 2017-11-20
_audit_creation_method
;
Olex2 1.2
(compiled 2017.08.10 svn.r3458 for OlexSys, GUI svn.r5381)
;
_cell_angle_alpha 68.032(7)
_cell_angle_beta 80.699(7)
_cell_angle_gamma 75.858(8)
_cell_formula_units_Z 2
_cell_length_a 9.737(4)
_cell_length_b 10.551(4)
_cell_length_c 11.090(4)
_cell_measurement_reflns_used 1567
_cell_measurement_temperature 198(2)
_cell_measurement_theta_max 26.177
_cell_measurement_theta_min 2.338
_cell_volume 1021.5(7)
_computing_cell_refinement 'SAINT V6.36A (BRUKER, 2016)'
_computing_data_collection 'SMART v5.625 (Bruker, 2001)'
_computing_data_reduction 'SAINT V6.36A (BRUKER, 2016)'
_computing_molecular_graphics 'Olex2 (Dolomanov et al., 2009)'
_computing_publication_material 'Olex2 (Dolomanov et al., 2009)'
_computing_structure_refinement 'XL (Sheldrick, 2008)'
_computing_structure_solution 'olex2.solve (Bourhis et al., 2015)'
_diffrn_ambient_temperature 198(2)
_diffrn_measured_fraction_theta_full 0.994
_diffrn_measured_fraction_theta_max 0.953
_diffrn_measurement_device_type 'CCD area detector'
_diffrn_measurement_method 'phi and omega scans'
_diffrn_radiation_monochromator graphite
_diffrn_radiation_type MoK\a
_diffrn_radiation_wavelength 0.71073
_diffrn_reflns_av_R_equivalents 0.0224
_diffrn_reflns_av_unetI/netI 0.0493
_diffrn_reflns_limit_h_max 13
_diffrn_reflns_limit_h_min -13
_diffrn_reflns_limit_k_max 14
_diffrn_reflns_limit_k_min -13
_diffrn_reflns_limit_l_max 14
_diffrn_reflns_limit_l_min -13
_diffrn_reflns_number 8959
_diffrn_reflns_theta_full 25.00
_diffrn_reflns_theta_max 28.82
_diffrn_reflns_theta_min 1.99
_diffrn_source 'fine-focus sealed tube'
_diffrn_source_current 32.0
_diffrn_source_power 1.6
_diffrn_source_voltage 50.0
_exptl_absorpt_coefficient_mu 0.088
_exptl_absorpt_correction_T_max 0.9
_exptl_absorpt_correction_T_min 0.806472
_exptl_absorpt_correction_type multi-scan
_exptl_absorpt_process_details
;
SADABS V2.05 (BRUKER, 2001) was used for absorption correction.
R(int) was 0.0461 before and 0.0161 after correction.
The Ratio of minimum to maximum transmission is 0.8065.
The \l/2 correction factor is 0.0015.
;
_exptl_crystal_colour colorless
_exptl_crystal_density_diffrn 1.305
_exptl_crystal_density_method 'not measured'
_exptl_crystal_description pyramid
_exptl_crystal_F_000 424
_exptl_crystal_size_max 0.18
_exptl_crystal_size_mid 0.17
_exptl_crystal_size_min 0.15
_refine_diff_density_max 0.291
_refine_diff_density_min -0.197
_refine_diff_density_rms 0.041
_refine_ls_extinction_method none
_refine_ls_goodness_of_fit_ref 1.027
_refine_ls_hydrogen_treatment constr
_refine_ls_matrix_type full
_refine_ls_number_parameters 272
_refine_ls_number_reflns 5089
_refine_ls_number_restraints 0
_refine_ls_restrained_S_all 1.027
_refine_ls_R_factor_all 0.1313
_refine_ls_R_factor_gt 0.0715
_refine_ls_shift/su_max 0.000
_refine_ls_shift/su_mean 0.000
_refine_ls_structure_factor_coef Fsqd
_refine_ls_weighting_details 'calc w=1/[\s^2^(Fo^2^)+(0.1047P)^2^+0.0510P] where P=(Fo^2^+2Fc^2^)/3'
_refine_ls_weighting_scheme calc
_refine_ls_wR_factor_gt 0.1845
_refine_ls_wR_factor_ref 0.2193
_reflns_number_gt 2616
_reflns_number_total 5089
_reflns_threshold_expression >2sigma(I)
_cod_data_source_file cs8b04079_si_003.cif
_cod_data_source_block gul4s
_cod_database_code 4515815
_olex2_refinement_description
;
1. Fixed Uiso
 At 1.2 times of:
  All C(H) groups, All C(H,H) groups
 At 1.5 times of:
  All C(H,H,H) groups
2.a Ternary CH refined with riding coordinates:
 C12(H12), C14(H14), C17(H17), C15(H15)
2.b Secondary CH2 refined with riding coordinates:
 C16(H16A,H16B), C18(H18A,H18B), C13(H13A,H13B)
2.c Aromatic/amide H refined with riding coordinates:
 C4(H4), C11(H11), C22(H22), C8(H8), C21(H21), C9(H9), C25(H25), C10(H10),
 C23(H23), C24(H24)
2.d Idealised Me refined as rotating group:
 C1(H1A,H1B,H1C)
;
_olex2_submission_special_instructions 'No special instructions were received'

loop_
_space_group_symop_id
_space_group_symop_operation_xyz
1 'x, y, z'
2 '-x, -y, -z'

loop_
_atom_site_label
_atom_site_type_symbol
_atom_site_fract_x
_atom_site_fract_y
_atom_site_fract_z
_atom_site_U_iso_or_equiv
_atom_site_adp_type
_atom_site_occupancy
_atom_site_calc_flag
_atom_site_refinement_flags_posn
O3 O 0.80718(17) -0.04281(19) 0.12799(17) 0.0625(5) Uani 1 d .
O4 O 0.7638(2) -0.1445(3) -0.0007(2) 0.1038(9) Uani 1 d .
N1 N 0.3820(2) 0.2806(2) 0.4000(2) 0.0515(5) Uani 1 d .
C6 C 0.1721(3) 0.2206(3) 0.3676(2) 0.0535(6) Uani 1 d .
C7 C 0.3191(2) 0.2303(2) 0.3380(2) 0.0488(6) Uani 1 d .
O2 O 0.5173(2) 0.3405(2) 0.56757(19) 0.0705(6) Uani 1 d .
C3 C 0.3048(3) 0.3281(2) 0.4937(2) 0.0521(6) Uani 1 d .
C12 C 0.4076(2) 0.1773(2) 0.2349(2) 0.0518(6) Uani 1 d .
H12 H 0.3448 0.1786 0.1735 0.062 Uiso 1 calc R
C4 C 0.1625(3) 0.3360(3) 0.5202(3) 0.0572(6) Uani 1 d .
H4 H 0.1128 0.3773 0.5795 0.069 Uiso 1 calc R
O1 O 0.3057(2) 0.4226(2) 0.6531(2) 0.0779(6) Uani 1 d .
C14 C 0.6617(3) 0.1475(3) 0.1843(3) 0.0592(7) Uani 1 d .
H14 H 0.7478 0.1852 0.1702 0.071 Uiso 1 calc R
C17 C 0.4936(3) 0.0273(3) 0.2942(2) 0.0567(6) Uani 1 d .
H17 H 0.4443 -0.0343 0.3688 0.068 Uiso 1 calc R
C11 C 0.1049(3) 0.1528(3) 0.3130(3) 0.0732(8) Uani 1 d .
H11 H 0.1565 0.1107 0.2549 0.088 Uiso 1 calc R
C16 C 0.5498(3) -0.0287(3) 0.1838(3) 0.0628(7) Uani 1 d .
H16A H 0.5864 -0.1285 0.2177 0.075 Uiso 1 calc R
H16B H 0.4758 -0.0098 0.1268 0.075 Uiso 1 calc R
C15 C 0.6671(2) 0.0485(3) 0.1122(2) 0.0565(6) Uani 1 d .
H15 H 0.6506 0.0994 0.0199 0.068 Uiso 1 calc R
C19 C 0.8410(3) -0.1353(3) 0.0680(3) 0.0680(8) Uani 1 d .
C2 C 0.3898(3) 0.3652(3) 0.5718(3) 0.0592(7) Uani 1 d .
C5 C 0.0915(3) 0.2811(3) 0.4567(2) 0.0549(6) Uani 1 d .
C22 C 1.2034(3) -0.2936(4) 0.1948(3) 0.0839(10) Uani 1 d .
H22 H 1.2646 -0.2783 0.2418 0.101 Uiso 1 calc R
C18 C 0.6290(3) 0.0549(3) 0.3244(2) 0.0535(6) Uani 1 d .
H18A H 0.6111 0.1042 0.3855 0.064 Uiso 1 calc R
H18B H 0.7013 -0.0291 0.3540 0.064 Uiso 1 calc R
C20 C 0.9826(3) -0.2271(3) 0.0988(3) 0.0640(7) Uani 1 d .
C8 C -0.0553(3) 0.2805(3) 0.4832(3) 0.0711(8) Uani 1 d .
H8 H -0.1099 0.3245 0.5387 0.085 Uiso 1 calc R
C21 C 1.0733(3) -0.2034(3) 0.1672(3) 0.0730(8) Uani 1 d .
H21 H 1.0476 -0.1272 0.1948 0.088 Uiso 1 calc R
C9 C -0.1159(3) 0.2157(4) 0.4275(3) 0.0859(10) Uani 1 d .
H9 H -0.2127 0.2160 0.4446 0.103 Uiso 1 calc R
C25 C 1.0242(4) -0.3380(4) 0.0562(4) 0.0905(10) Uani 1 d .
H25 H 0.9643 -0.3535 0.0081 0.109 Uiso 1 calc R
C10 C -0.0353(3) 0.1488(4) 0.3450(4) 0.0906(11) Uani 1 d .
H10 H -0.0777 0.1007 0.3112 0.109 Uiso 1 calc R
C23 C 1.2416(4) -0.4036(4) 0.1539(4) 0.0934(11) Uani 1 d .
H23 H 1.3287 -0.4640 0.1737 0.112 Uiso 1 calc R
C24 C 1.1544(4) -0.4270(4) 0.0842(4) 0.1033(12) Uani 1 d .
H24 H 1.1820 -0.5024 0.0554 0.124 Uiso 1 calc R
C13 C 0.5257(3) 0.2562(3) 0.1580(3) 0.0616(7) Uani 1 d .
H13A H 0.5119 0.2953 0.0655 0.074 Uiso 1 calc R
H13B H 0.5274 0.3311 0.1881 0.074 Uiso 1 calc R
C1 C 0.3742(4) 0.4584(4) 0.7380(3) 0.0940(11) Uani 1 d .
H1A H 0.4246 0.5312 0.6870 0.141 Uiso 1 calc GR
H1B H 0.4398 0.3778 0.7862 0.141 Uiso 1 calc GR
H1C H 0.3039 0.4899 0.7975 0.141 Uiso 1 calc GR

loop_
_atom_site_aniso_label
_atom_site_aniso_U_11
_atom_site_aniso_U_22
_atom_site_aniso_U_33
_atom_site_aniso_U_23
_atom_site_aniso_U_13
_atom_site_aniso_U_12
O3 0.0459(10) 0.0741(12) 0.0685(11) -0.0326(10) -0.0127(8) 0.0039(8)
O4 0.0771(15) 0.151(2) 0.1077(18) -0.0873(17) -0.0402(13) 0.0229(14)
N1 0.0490(11) 0.0548(12) 0.0577(12) -0.0250(10) -0.0080(9) -0.0119(9)
C6 0.0462(13) 0.0636(15) 0.0546(14) -0.0224(12) -0.0132(11) -0.0090(11)
C7 0.0450(13) 0.0520(14) 0.0511(13) -0.0194(11) -0.0124(10) -0.0052(11)
O2 0.0635(13) 0.0792(13) 0.0846(14) -0.0398(11) -0.0155(10) -0.0182(10)
C3 0.0533(14) 0.0521(14) 0.0553(14) -0.0230(12) -0.0075(11) -0.0099(11)
C12 0.0471(13) 0.0632(15) 0.0530(14) -0.0259(12) -0.0138(11) -0.0097(11)
C4 0.0591(16) 0.0569(15) 0.0588(15) -0.0272(12) -0.0038(12) -0.0068(12)
O1 0.0768(13) 0.1003(15) 0.0838(14) -0.0604(13) -0.0066(11) -0.0216(11)
C14 0.0491(14) 0.0607(15) 0.0701(17) -0.0197(13) -0.0135(12) -0.0148(12)
C17 0.0617(16) 0.0596(15) 0.0533(14) -0.0210(12) -0.0022(12) -0.0195(12)
C11 0.0533(16) 0.106(2) 0.0781(19) -0.0479(18) -0.0149(14) -0.0166(15)
C16 0.0574(16) 0.0650(17) 0.0745(18) -0.0329(14) -0.0082(13) -0.0122(13)
C15 0.0442(13) 0.0716(17) 0.0516(14) -0.0232(12) -0.0130(11) 0.0010(12)
C19 0.0567(17) 0.084(2) 0.0642(17) -0.0342(16) -0.0088(14) 0.0000(15)
C2 0.0661(18) 0.0543(15) 0.0636(16) -0.0261(13) -0.0064(14) -0.0140(13)
C5 0.0454(14) 0.0607(15) 0.0576(15) -0.0195(12) -0.0116(11) -0.0058(11)
C22 0.0555(18) 0.104(3) 0.078(2) -0.0228(19) -0.0090(15) -0.0023(17)
C18 0.0534(14) 0.0620(15) 0.0489(13) -0.0212(12) -0.0170(11) -0.0071(12)
C20 0.0520(15) 0.0726(18) 0.0612(16) -0.0235(14) -0.0021(13) -0.0028(13)
C8 0.0497(16) 0.092(2) 0.0720(18) -0.0325(16) -0.0046(13) -0.0099(15)
C21 0.0557(17) 0.087(2) 0.0695(18) -0.0281(16) -0.0057(14) -0.0010(15)
C9 0.0462(16) 0.125(3) 0.094(2) -0.044(2) -0.0097(16) -0.0188(17)
C25 0.071(2) 0.089(2) 0.117(3) -0.051(2) -0.0097(19) -0.0026(18)
C10 0.0576(18) 0.141(3) 0.104(3) -0.068(2) -0.0116(17) -0.0326(19)
C23 0.062(2) 0.080(2) 0.101(3) -0.006(2) -0.0031(19) 0.0102(18)
C24 0.084(3) 0.075(2) 0.142(4) -0.042(2) -0.004(2) 0.003(2)
C13 0.0586(16) 0.0640(16) 0.0613(16) -0.0198(13) -0.0076(12) -0.0119(13)
C1 0.110(3) 0.120(3) 0.094(2) -0.072(2) -0.008(2) -0.043(2)

loop_
_atom_type_symbol
_atom_type_description
_atom_type_scat_dispersion_real
_atom_type_scat_dispersion_imag
_atom_type_scat_source
C C 0.0033 0.0016 'International Tables Vol C Tables 4.2.6.8 and 6.1.1.4'
H H 0.0000 0.0000 'International Tables Vol C Tables 4.2.6.8 and 6.1.1.4'
N N 0.0061 0.0033 'International Tables Vol C Tables 4.2.6.8 and 6.1.1.4'
O O 0.0106 0.0060 'International Tables Vol C Tables 4.2.6.8 and 6.1.1.4'

loop_
_geom_angle_atom_site_label_1
_geom_angle_atom_site_label_2
_geom_angle_atom_site_label_3
_geom_angle
C19 O3 C15 118.0(2)
C7 N1 C3 118.7(2)
C11 C6 C7 123.5(2)
C5 C6 C7 118.0(2)
C5 C6 C11 118.4(2)
N1 C7 C6 122.1(2)
N1 C7 C12 117.7(2)
C6 C7 C12 120.2(2)
N1 C3 C2 114.8(2)
C4 C3 N1 123.6(2)
C4 C3 C2 121.5(2)
C7 C12 H12 109.0
C7 C12 C17 112.2(2)
C7 C12 C13 115.8(2)
C17 C12 H12 109.0
C13 C12 H12 109.0
C13 C12 C17 101.51(19)
C3 C4 H4 120.5
C3 C4 C5 119.0(2)
C5 C4 H4 120.5
C2 O1 C1 116.9(2)
C15 C14 H14 114.7
C15 C14 C18 100.7(2)
C18 C14 H14 114.7
C13 C14 H14 114.7
C13 C14 C15 108.8(2)
C13 C14 C18 101.8(2)
C12 C17 H17 114.8
C16 C17 C12 108.0(2)
C16 C17 H17 114.8
C16 C17 C18 101.2(2)
C18 C17 C12 101.54(19)
C18 C17 H17 114.8
C6 C11 H11 119.9
C10 C11 C6 120.2(3)
C10 C11 H11 119.9
C17 C16 H16A 110.9
C17 C16 H16B 110.9
H16A C16 H16B 108.9
C15 C16 C17 104.3(2)
C15 C16 H16A 110.9
C15 C16 H16B 110.9
O3 C15 C14 106.27(19)
O3 C15 C16 112.2(2)
O3 C15 H15 111.6
C14 C15 H15 111.6
C16 C15 C14 103.2(2)
C16 C15 H15 111.6
O3 C19 C20 112.4(2)
O4 C19 O3 123.2(3)
O4 C19 C20 124.4(3)
O2 C2 C3 124.9(2)
O2 C2 O1 123.8(2)
O1 C2 C3 111.1(2)
C6 C5 C8 119.9(2)
C4 C5 C6 118.0(2)
C4 C5 C8 122.2(2)
C21 C22 H22 119.8
C23 C22 H22 119.8
C23 C22 C21 120.3(3)
C14 C18 C17 93.91(18)
C14 C18 H18A 112.9
C14 C18 H18B 112.9
C17 C18 H18A 112.9
C17 C18 H18B 112.9
H18A C18 H18B 110.4
C21 C20 C19 122.1(3)
C25 C20 C19 118.8(3)
C25 C20 C21 119.1(3)
C5 C8 H8 120.1
C9 C8 C5 119.7(3)
C9 C8 H8 120.1
C22 C21 H21 120.2
C20 C21 C22 119.7(3)
C20 C21 H21 120.2
C8 C9 H9 119.6
C8 C9 C10 120.7(3)
C10 C9 H9 119.6
C20 C25 H25 119.7
C20 C25 C24 120.6(4)
C24 C25 H25 119.7
C11 C10 C9 120.9(3)
C11 C10 H10 119.5
C9 C10 H10 119.5
C22 C23 H23 119.6
C22 C23 C24 120.7(3)
C24 C23 H23 119.6
C25 C24 H24 120.2
C23 C24 C25 119.5(3)
C23 C24 H24 120.2
C12 C13 H13A 110.8
C12 C13 H13B 110.8
C14 C13 C12 104.8(2)
C14 C13 H13A 110.8
C14 C13 H13B 110.8
H13A C13 H13B 108.9
O1 C1 H1A 109.5
O1 C1 H1B 109.5
O1 C1 H1C 109.5
H1A C1 H1B 109.5
H1A C1 H1C 109.5
H1B C1 H1C 109.5

loop_
_geom_bond_atom_site_label_1
_geom_bond_atom_site_label_2
_geom_bond_distance
O3 C15 1.459(3)
O3 C19 1.327(3)
O4 C19 1.197(3)
N1 C7 1.304(3)
N1 C3 1.360(3)
C6 C7 1.436(3)
C6 C11 1.409(3)
C6 C5 1.406(3)
C7 C12 1.513(3)
O2 C2 1.201(3)
C3 C4 1.358(3)
C3 C2 1.494(4)
C12 H12 0.9800
C12 C17 1.545(3)
C12 C13 1.537(4)
C4 H4 0.9300
C4 C5 1.403(3)
O1 C2 1.334(3)
O1 C1 1.437(3)
C14 H14 0.9800
C14 C15 1.522(3)
C14 C18 1.525(4)
C14 C13 1.513(4)
C17 H17 0.9800
C17 C16 1.522(3)
C17 C18 1.530(3)
C11 H11 0.9300
C11 C10 1.361(4)
C16 H16A 0.9700
C16 H16B 0.9700
C16 C15 1.509(4)
C15 H15 0.9800
C19 C20 1.487(4)
C5 C8 1.412(3)
C22 H22 0.9300
C22 C21 1.386(4)
C22 C23 1.349(4)
C18 H18A 0.9700
C18 H18B 0.9700
C20 C21 1.372(4)
C20 C25 1.369(4)
C8 H8 0.9300
C8 C9 1.352(4)
C21 H21 0.9300
C9 H9 0.9300
C9 C10 1.390(4)
C25 H25 0.9300
C25 C24 1.384(5)
C10 H10 0.9300
C23 H23 0.9300
C23 C24 1.354(5)
C24 H24 0.9300
C13 H13A 0.9700
C13 H13B 0.9700
C1 H1A 0.9600
C1 H1B 0.9600
C1 H1C 0.9600

loop_
_geom_torsion_atom_site_label_1
_geom_torsion_atom_site_label_2
_geom_torsion_atom_site_label_3
_geom_torsion_atom_site_label_4
_geom_torsion
O3 C19 C20 C21 -8.3(4)
O3 C19 C20 C25 172.4(3)
O4 C19 C20 C21 173.2(3)
O4 C19 C20 C25 -6.1(5)
N1 C7 C12 C17 82.0(3)
N1 C7 C12 C13 -33.9(3)
N1 C3 C4 C5 6.0(4)
N1 C3 C2 O2 -9.3(4)
N1 C3 C2 O1 174.3(2)
C6 C7 C12 C17 -96.3(3)
C6 C7 C12 C13 147.9(2)
C6 C11 C10 C9 2.6(5)
C6 C5 C8 C9 3.2(4)
C7 N1 C3 C4 -5.2(4)
C7 N1 C3 C2 171.9(2)
C7 C6 C11 C10 -179.5(3)
C7 C6 C5 C4 -5.7(3)
C7 C6 C5 C8 176.6(2)
C7 C12 C17 C16 166.65(19)
C7 C12 C17 C18 -87.4(2)
C7 C12 C13 C14 120.1(2)
C3 N1 C7 C6 -1.4(3)
C3 N1 C7 C12 -179.6(2)
C3 C4 C5 C6 -0.3(4)
C3 C4 C5 C8 177.4(2)
C12 C17 C16 C15 73.1(2)
C12 C17 C18 C14 -56.5(2)
C4 C3 C2 O2 167.8(3)
C4 C3 C2 O1 -8.6(4)
C4 C5 C8 C9 -174.4(3)
C17 C12 C13 C14 -1.7(2)
C17 C16 C15 O3 111.1(2)
C17 C16 C15 C14 -2.9(2)
C11 C6 C7 N1 -172.7(2)
C11 C6 C7 C12 5.5(4)
C11 C6 C5 C4 173.8(2)
C11 C6 C5 C8 -3.9(4)
C16 C17 C18 C14 54.8(2)
C15 O3 C19 O4 2.1(4)
C15 O3 C19 C20 -176.5(2)
C15 C14 C18 C17 -56.8(2)
C15 C14 C13 C12 71.7(3)
C19 O3 C15 C14 -176.9(2)
C19 O3 C15 C16 71.0(3)
C19 C20 C21 C22 179.1(3)
C19 C20 C25 C24 -179.2(3)
C2 C3 C4 C5 -170.8(2)
C5 C6 C7 N1 6.8(4)
C5 C6 C7 C12 -175.1(2)
C5 C6 C11 C10 1.1(4)
C5 C8 C9 C10 0.4(5)
C22 C23 C24 C25 -0.8(6)
C18 C14 C15 O3 -80.3(2)
C18 C14 C15 C16 38.0(2)
C18 C14 C13 C12 -34.1(2)
C18 C17 C16 C15 -33.1(2)
C20 C25 C24 C23 -0.3(6)
C8 C9 C10 C11 -3.3(6)
C21 C22 C23 C24 0.6(5)
C21 C20 C25 C24 1.5(5)
C25 C20 C21 C22 -1.6(5)
C23 C22 C21 C20 0.6(5)
C13 C12 C17 C16 -69.2(2)
C13 C12 C17 C18 36.8(2)
C13 C14 C15 O3 173.26(19)
C13 C14 C15 C16 -68.5(3)
C13 C14 C18 C17 55.2(2)
C1 O1 C2 O2 1.1(4)
C1 O1 C2 C3 177.6(2)
